data_4348993
loop_
_publ_author_name
'Palmucci, Jessica'
'Marchetti, Fabio'
'Pettinari, Riccardo'
'Pettinari, Claudio'
'Scopelliti, Rosario'
'Riedel, Tina'
'Therrien, Bruno'
'Galindo, Agustin'
'Dyson, Paul J.'

_publ_section_title
;
 Synthesis, Structure, and Anticancer Activity of Arene-Ruthenium(II)
 Complexes with Acylpyrazolones Bearing Aliphatic Groups in the Acyl
 Moiety.
;
_journal_issue 22
_journal_name_full 'Inorganic chemistry'
_journal_page_first 11770
_journal_page_last 11781
_journal_paper_doi 10.1021/acs.inorgchem.6b01861
_journal_volume 55
_journal_year 2016
_chemical_formula_moiety 'C29 H37 Cl N2 O2 Ru'
_chemical_formula_sum 'C29 H37 Cl N2 O2 Ru'
_chemical_formula_weight 582.13
_space_group_IT_number 33
_space_group_name_Hall 'P 2c -2n'
_space_group_name_H-M_alt 'P n a 21'
_symmetry_cell_setting orthorhombic
_symmetry_space_group_name_Hall 'P 2c -2n'
_symmetry_space_group_name_H-M 'P n a 21'
_atom_sites_solution_hydrogens geom
_atom_sites_solution_primary direct
_atom_sites_solution_secondary difmap
_audit_creation_method SHELXL-97
_audit_update_record
;
2016-03-03 # Formatted by publCIF

;
_cell_angle_alpha 90.00
_cell_angle_beta 90.00
_cell_angle_gamma 90.00
_cell_formula_units_Z 8
_cell_length_a 21.957(4)
_cell_length_b 8.1318(13)
_cell_length_c 29.799(5)
_cell_measurement_reflns_used 191
_cell_measurement_temperature 120(2)
_cell_measurement_theta_max 22
_cell_measurement_theta_min 3
_cell_volume 5320.6(16)
_computing_cell_refinement 'Dirax/lsq (Duisenberg & Schreurs, 1989-2000)'
_computing_data_collection 'Collect (Bruker AXS BV, 1997-2004)'
_computing_data_reduction 'EvalCCD (Duisenberg & Schreurs, 1990-2000)'
_computing_molecular_graphics 'Bruker SHELXTL'
_computing_publication_material 'Bruker SHELXTL'
_computing_structure_refinement 'SHELXL-97 (Sheldrick, 1997)'
_computing_structure_solution 'SHELXT (Sheldrick, 2015)'
_diffrn_ambient_temperature 120(2)
_diffrn_measured_fraction_theta_full 0.999
_diffrn_measured_fraction_theta_max 0.999
_diffrn_measurement_device_type 'Bruker APEX II CCD'
_diffrn_measurement_method 'phi and omega scans'
_diffrn_radiation_monochromator graphite
_diffrn_radiation_source 'fine-focus sealed tube'
_diffrn_radiation_type MoK\a
_diffrn_radiation_wavelength 0.71073
_diffrn_reflns_av_R_equivalents 0.0750
_diffrn_reflns_av_sigmaI/netI 0.0657
_diffrn_reflns_limit_h_max 28
_diffrn_reflns_limit_h_min -28
_diffrn_reflns_limit_k_max 10
_diffrn_reflns_limit_k_min -10
_diffrn_reflns_limit_l_max 38
_diffrn_reflns_limit_l_min -38
_diffrn_reflns_number 68165
_diffrn_reflns_theta_full 27.50
_diffrn_reflns_theta_max 27.50
_diffrn_reflns_theta_min 2.67
_exptl_absorpt_coefficient_mu 0.719
_exptl_absorpt_correction_T_max 0.7456
_exptl_absorpt_correction_T_min 0.4970
_exptl_absorpt_correction_type multi-scan
_exptl_absorpt_process_details 'SADABS 2008, Bruker AXS, 2008'
_exptl_crystal_colour orange
_exptl_crystal_density_diffrn 1.453
_exptl_crystal_density_method 'not measured'
_exptl_crystal_description prism
_exptl_crystal_F_000 2416
_exptl_crystal_size_max 0.43
_exptl_crystal_size_mid 0.23
_exptl_crystal_size_min 0.13
_refine_diff_density_max 0.968
_refine_diff_density_min -0.854
_refine_diff_density_rms 0.106
_refine_ls_abs_structure_details 'Flack H D (1983), Acta Cryst. A39, 876-881'
_refine_ls_abs_structure_Flack 0.08(3)
_refine_ls_extinction_method none
_refine_ls_goodness_of_fit_ref 1.108
_refine_ls_hydrogen_treatment constr
_refine_ls_matrix_type full
_refine_ls_number_parameters 645
_refine_ls_number_reflns 12100
_refine_ls_number_restraints 1
_refine_ls_restrained_S_all 1.108
_refine_ls_R_factor_all 0.0676
_refine_ls_R_factor_gt 0.0468
_refine_ls_shift/su_max 0.001
_refine_ls_shift/su_mean 0.000
_refine_ls_structure_factor_coef Fsqd
_refine_ls_weighting_details 'calc w=1/[\s^2^(Fo^2^)+(0.0278P)^2^+3.4749P] where P=(Fo^2^+2Fc^2^)/3'
_refine_ls_weighting_scheme calc
_refine_ls_wR_factor_gt 0.0806
_refine_ls_wR_factor_ref 0.0891
_reflns_number_gt 9941
_reflns_number_total 12100
_reflns_threshold_expression >2sigma(I)
_cod_data_source_file ic6b01861_si_004.cif
_cod_data_source_block ruq1-hmb
_cod_original_cell_volume 5320.7(15)
_cod_database_code 4348993
_publcif_datablock.id {a289a77e-3fb7-4f9f-a240-7da971e2566e}

_publcif_info_exptl_table_max_cols 4
_publcif_info_exptl_table_use_headnotes n

loop_
_symmetry_equiv_pos_as_xyz
'x, y, z'
'-x, -y, z+1/2'
'x+1/2, -y+1/2, z'
'-x+1/2, y+1/2, z+1/2'

loop_
_atom_site_label
_atom_site_type_symbol
_atom_site_fract_x
_atom_site_fract_y
_atom_site_fract_z
_atom_site_U_iso_or_equiv
_atom_site_adp_type
_atom_site_occupancy
_atom_site_symmetry_multiplicity
_atom_site_calc_flag
_atom_site_refinement_flags
Ru1 Ru 0.594336(15) 0.23526(4) 0.647716(10) 0.01442(8) Uani 1 1 d .
Cl1 Cl 0.64814(5) -0.02522(13) 0.64560(5) 0.0229(2) Uani 1 1 d .
O1 O 0.51450(12) 0.0957(3) 0.64613(11) 0.0171(6) Uani 1 1 d .
O2 O 0.59599(13) 0.2196(4) 0.57732(11) 0.0175(7) Uani 1 1 d .
N1 N 0.44443(16) -0.0736(4) 0.61066(11) 0.0173(8) Uani 1 1 d .
N2 N 0.43287(17) -0.1395(5) 0.56810(12) 0.0198(8) Uani 1 1 d .
C1 C 0.40424(19) -0.1175(5) 0.64630(17) 0.0174(8) Uani 1 1 d .
C2 C 0.3493(2) -0.1942(6) 0.63668(17) 0.0228(12) Uani 1 1 d .
H2 H 0.3374 -0.2104 0.6064 0.027 Uiso 1 1 calc R
C3 C 0.3116(2) -0.2475(6) 0.67137(17) 0.0281(12) Uani 1 1 d .
H3 H 0.2743 -0.3017 0.6647 0.034 Uiso 1 1 calc R
C4 C 0.3287(2) -0.2210(6) 0.71575(18) 0.0307(12) Uani 1 1 d .
H4 H 0.3034 -0.2586 0.7395 0.037 Uiso 1 1 calc R
C5 C 0.3823(2) -0.1404(6) 0.72524(16) 0.0286(12) Uani 1 1 d .
H5 H 0.3934 -0.1211 0.7556 0.034 Uiso 1 1 calc R
C6 C 0.4207(2) -0.0866(6) 0.69094(15) 0.0243(11) Uani 1 1 d .
H6 H 0.4573 -0.0298 0.6977 0.029 Uiso 1 1 calc R
C7 C 0.4959(2) 0.0216(5) 0.61139(14) 0.0151(9) Uani 1 1 d .
C8 C 0.5178(2) 0.0234(5) 0.56562(14) 0.0165(9) Uani 1 1 d .
C9 C 0.4766(2) -0.0821(5) 0.54223(15) 0.0186(10) Uani 1 1 d .
C10 C 0.4756(2) -0.1395(6) 0.49368(14) 0.0268(12) Uani 1 1 d .
H10A H 0.4478 -0.2332 0.4907 0.040 Uiso 1 1 calc R
H10B H 0.5167 -0.1727 0.4846 0.040 Uiso 1 1 calc R
H10C H 0.4616 -0.0494 0.4744 0.040 Uiso 1 1 calc R
C11 C 0.5652(2) 0.1296(5) 0.55148(13) 0.0148(9) Uani 1 1 d .
C12 C 0.5811(2) 0.1447(6) 0.50178(14) 0.0176(10) Uani 1 1 d .
H12 H 0.5451 0.1070 0.4839 0.021 Uiso 1 1 calc R
C13 C 0.5956(2) 0.3215(6) 0.48822(15) 0.0217(11) Uani 1 1 d .
H13A H 0.6318 0.3606 0.5049 0.026 Uiso 1 1 calc R
H13B H 0.5609 0.3939 0.4958 0.026 Uiso 1 1 calc R
C14 C 0.6080(2) 0.3290(6) 0.43761(15) 0.0247(11) Uani 1 1 d .
H14A H 0.5710 0.2955 0.4211 0.030 Uiso 1 1 calc R
H14B H 0.6179 0.4435 0.4290 0.030 Uiso 1 1 calc R
C15 C 0.6608(2) 0.2162(6) 0.42476(16) 0.0303(12) Uani 1 1 d .
H15A H 0.6658 0.2170 0.3917 0.036 Uiso 1 1 calc R
H15B H 0.6989 0.2585 0.4383 0.036 Uiso 1 1 calc R
C16 C 0.6502(2) 0.0402(7) 0.44056(17) 0.0304(13) Uani 1 1 d .
H16A H 0.6872 -0.0258 0.4345 0.036 Uiso 1 1 calc R
H16B H 0.6162 -0.0083 0.4232 0.036 Uiso 1 1 calc R
C17 C 0.6350(2) 0.0310(6) 0.49110(14) 0.0219(10) Uani 1 1 d .
H17A H 0.6245 -0.0836 0.4993 0.026 Uiso 1 1 calc R
H17B H 0.6709 0.0646 0.5089 0.026 Uiso 1 1 calc R
C18 C 0.5434(2) 0.4357(5) 0.67873(14) 0.0189(10) Uani 1 1 d .
C19 C 0.58127(19) 0.5029(5) 0.64456(18) 0.0190(9) Uani 1 1 d .
C20 C 0.6458(2) 0.4650(5) 0.64388(17) 0.0197(10) Uani 1 1 d .
C21 C 0.6714(2) 0.3641(5) 0.67817(14) 0.0182(10) Uani 1 1 d .
C22 C 0.6332(2) 0.2995(6) 0.71287(14) 0.0185(10) Uani 1 1 d .
C23 C 0.5695(2) 0.3352(5) 0.71348(14) 0.0177(10) Uani 1 1 d .
C24 C 0.4752(2) 0.4567(6) 0.67802(17) 0.0281(12) Uani 1 1 d .
H24A H 0.4557 0.3483 0.6779 0.042 Uiso 1 1 calc R
H24B H 0.4633 0.5175 0.6510 0.042 Uiso 1 1 calc R
H24C H 0.4623 0.5178 0.7047 0.042 Uiso 1 1 calc R
C25 C 0.5559(2) 0.6068(6) 0.60713(16) 0.0250(11) Uani 1 1 d .
H25A H 0.5125 0.6272 0.6125 0.038 Uiso 1 1 calc R
H25B H 0.5609 0.5489 0.5785 0.038 Uiso 1 1 calc R
H25C H 0.5777 0.7118 0.6060 0.038 Uiso 1 1 calc R
C26 C 0.6829(2) 0.5270(6) 0.60529(16) 0.0268(12) Uani 1 1 d .
H26A H 0.7257 0.4962 0.6096 0.040 Uiso 1 1 calc R
H26B H 0.6796 0.6470 0.6036 0.040 Uiso 1 1 calc R
H26C H 0.6678 0.4784 0.5773 0.040 Uiso 1 1 calc R
C27 C 0.7384(2) 0.3200(6) 0.67843(15) 0.0234(11) Uani 1 1 d .
H27A H 0.7547 0.3327 0.7089 0.035 Uiso 1 1 calc R
H27B H 0.7605 0.3930 0.6579 0.035 Uiso 1 1 calc R
H27C H 0.7435 0.2057 0.6687 0.035 Uiso 1 1 calc R
C28 C 0.6607(2) 0.1831(6) 0.74747(16) 0.0229(11) Uani 1 1 d .
H28A H 0.6865 0.1021 0.7323 0.034 Uiso 1 1 calc R
H28B H 0.6280 0.1262 0.7635 0.034 Uiso 1 1 calc R
H28C H 0.6853 0.2461 0.7689 0.034 Uiso 1 1 calc R
C29 C 0.5283(2) 0.2627(6) 0.74887(15) 0.0263(12) Uani 1 1 d .
H29A H 0.5027 0.3495 0.7616 0.040 Uiso 1 1 calc R
H29B H 0.5531 0.2134 0.7727 0.040 Uiso 1 1 calc R
H29C H 0.5025 0.1780 0.7353 0.040 Uiso 1 1 calc R
Ru2 Ru 0.886984(15) 0.23379(4) 0.353293(11) 0.01421(8) Uani 1 1 d .
Cl2 Cl 0.94239(5) 0.49113(13) 0.35830(4) 0.0236(3) Uani 1 1 d .
O3 O 0.80697(12) 0.3759(3) 0.35350(11) 0.0187(6) Uani 1 1 d .
O4 O 0.88418(15) 0.2414(4) 0.42346(11) 0.0186(8) Uani 1 1 d .
N3 N 0.73978(16) 0.5585(4) 0.38836(11) 0.0165(8) Uani 1 1 d .
N4 N 0.73078(17) 0.6299(5) 0.43051(11) 0.0192(9) Uani 1 1 d .
C30 C 0.70076(18) 0.6079(5) 0.35227(16) 0.0191(9) Uani 1 1 d .
C31 C 0.6514(2) 0.7080(6) 0.36186(19) 0.0248(12) Uani 1 1 d .
H31 H 0.6420 0.7346 0.3921 0.030 Uiso 1 1 calc R
C32 C 0.6155(2) 0.7697(6) 0.32732(17) 0.0276(11) Uani 1 1 d .
H32 H 0.5828 0.8424 0.3338 0.033 Uiso 1 1 calc R
C33 C 0.6279(2) 0.7240(6) 0.28286(19) 0.0277(12) Uani 1 1 d .
H33 H 0.6036 0.7658 0.2591 0.033 Uiso 1 1 calc R
C34 C 0.6754(2) 0.6181(6) 0.27380(16) 0.0249(11) Uani 1 1 d .
H34 H 0.6831 0.5859 0.2437 0.030 Uiso 1 1 calc R
C35 C 0.7122(2) 0.5575(6) 0.30816(16) 0.0244(11) Uani 1 1 d .
H35 H 0.7445 0.4833 0.3017 0.029 Uiso 1 1 calc R
C36 C 0.78930(19) 0.4540(5) 0.38841(15) 0.0154(9) Uani 1 1 d .
C37 C 0.8103(2) 0.4497(5) 0.43360(13) 0.0148(9) Uani 1 1 d .
C38 C 0.7720(2) 0.5661(6) 0.45673(15) 0.0196(10) Uani 1 1 d .
C39 C 0.7760(2) 0.6300(6) 0.50402(15) 0.0255(11) Uani 1 1 d .
H39A H 0.7459 0.7175 0.5083 0.038 Uiso 1 1 calc R
H39B H 0.8169 0.6737 0.5095 0.038 Uiso 1 1 calc R
H39C H 0.7677 0.5402 0.5251 0.038 Uiso 1 1 calc R
C40 C 0.85171(19) 0.3307(5) 0.44964(14) 0.0147(9) Uani 1 1 d .
C41 C 0.8563(2) 0.2914(5) 0.49916(14) 0.0175(10) Uani 1 1 d .
H41 H 0.8597 0.3973 0.5161 0.021 Uiso 1 1 calc R
C42 C 0.9108(2) 0.1847(6) 0.51114(15) 0.0240(11) Uani 1 1 d .
H42A H 0.9488 0.2421 0.5025 0.029 Uiso 1 1 calc R
H42B H 0.9088 0.0803 0.4941 0.029 Uiso 1 1 calc R
C43 C 0.9121(2) 0.1473(7) 0.56160(16) 0.0280(12) Uani 1 1 d .
H43A H 0.9474 0.0757 0.5684 0.034 Uiso 1 1 calc R
H43B H 0.9172 0.2511 0.5785 0.034 Uiso 1 1 calc R
C44 C 0.8540(2) 0.0628(6) 0.57664(16) 0.0310(13) Uani 1 1 d .
H44A H 0.8551 0.0462 0.6095 0.037 Uiso 1 1 calc R
H44B H 0.8510 -0.0465 0.5622 0.037 Uiso 1 1 calc R
C45 C 0.7983(2) 0.1661(7) 0.56421(15) 0.0289(12) Uani 1 1 d .
H45A H 0.7608 0.1060 0.5727 0.035 Uiso 1 1 calc R
H45B H 0.7991 0.2707 0.5812 0.035 Uiso 1 1 calc R
C46 C 0.7967(2) 0.2036(6) 0.51396(15) 0.0230(11) Uani 1 1 d .
H46A H 0.7613 0.2748 0.5072 0.028 Uiso 1 1 calc R
H46B H 0.7920 0.0999 0.4969 0.028 Uiso 1 1 calc R
C47 C 0.8362(2) 0.0365(5) 0.32192(14) 0.0189(10) Uani 1 1 d .
C48 C 0.8731(2) -0.0307(5) 0.35606(19) 0.0190(10) Uani 1 1 d .
C49 C 0.9380(2) 0.0022(5) 0.35632(17) 0.0193(9) Uani 1 1 d .
C50 C 0.9647(2) 0.1033(5) 0.32329(14) 0.0168(10) Uani 1 1 d .
C51 C 0.9267(2) 0.1712(5) 0.28811(15) 0.0188(10) Uani 1 1 d .
C52 C 0.8639(2) 0.1350(6) 0.28676(15) 0.0196(10) Uani 1 1 d .
C53 C 0.7674(2) 0.0179(6) 0.32251(17) 0.0257(11) Uani 1 1 d .
H53A H 0.7557 -0.0765 0.3040 0.039 Uiso 1 1 calc R
H53B H 0.7486 0.1179 0.3105 0.039 Uiso 1 1 calc R
H53C H 0.7536 0.0002 0.3534 0.039 Uiso 1 1 calc R
C54 C 0.8468(2) -0.1313(6) 0.39434(16) 0.0273(12) Uani 1 1 d .
H54A H 0.8023 -0.1344 0.3918 0.041 Uiso 1 1 calc R
H54B H 0.8582 -0.0810 0.4230 0.041 Uiso 1 1 calc R
H54C H 0.8629 -0.2436 0.3930 0.041 Uiso 1 1 calc R
C55 C 0.9754(2) -0.0691(6) 0.39505(15) 0.0241(11) Uani 1 1 d .
H55A H 1.0188 -0.0507 0.3893 0.036 Uiso 1 1 calc R
H55B H 0.9676 -0.1874 0.3975 0.036 Uiso 1 1 calc R
H55C H 0.9638 -0.0147 0.4231 0.036 Uiso 1 1 calc R
C56 C 1.0321(2) 0.1474(6) 0.32373(15) 0.0208(10) Uani 1 1 d .
H56A H 1.0369 0.2629 0.3324 0.031 Uiso 1 1 calc R
H56B H 1.0493 0.1305 0.2937 0.031 Uiso 1 1 calc R
H56C H 1.0534 0.0771 0.3453 0.031 Uiso 1 1 calc R
C57 C 0.9548(2) 0.2889(6) 0.25476(16) 0.0238(11) Uani 1 1 d .
H57A H 0.9224 0.3486 0.2390 0.036 Uiso 1 1 calc R
H57B H 0.9792 0.2271 0.2330 0.036 Uiso 1 1 calc R
H57C H 0.9809 0.3674 0.2707 0.036 Uiso 1 1 calc R
C58 C 0.8237(2) 0.2058(6) 0.25057(16) 0.0253(11) Uani 1 1 d .
H58A H 0.8020 0.3018 0.2623 0.038 Uiso 1 1 calc R
H58B H 0.7942 0.1226 0.2409 0.038 Uiso 1 1 calc R
H58C H 0.8488 0.2390 0.2249 0.038 Uiso 1 1 calc R

loop_
_atom_site_aniso_label
_atom_site_aniso_U_11
_atom_site_aniso_U_22
_atom_site_aniso_U_33
_atom_site_aniso_U_23
_atom_site_aniso_U_13
_atom_site_aniso_U_12
Ru1 0.01699(17) 0.01536(18) 0.01092(16) -0.0031(2) -0.00043(14) -0.00109(14)
Cl1 0.0284(6) 0.0189(6) 0.0215(6) -0.0050(6) -0.0043(6) 0.0044(4)
O1 0.0202(16) 0.0210(15) 0.0100(14) -0.0016(15) 0.0008(15) -0.0032(12)
O2 0.0201(19) 0.0232(19) 0.0092(16) -0.0035(14) -0.0006(12) -0.0048(14)
N1 0.018(2) 0.020(2) 0.0135(18) -0.0046(15) -0.0023(16) -0.0021(16)
N2 0.021(2) 0.021(2) 0.0177(19) -0.0040(16) -0.0019(16) -0.0059(17)
C1 0.016(2) 0.016(2) 0.020(2) 0.006(2) 0.004(2) 0.0036(18)
C2 0.021(3) 0.024(3) 0.024(3) -0.001(2) -0.0001(19) -0.003(2)
C3 0.019(3) 0.030(3) 0.036(3) -0.001(2) 0.006(2) -0.005(2)
C4 0.025(3) 0.037(3) 0.030(3) 0.010(2) 0.011(2) 0.000(2)
C5 0.032(3) 0.036(3) 0.018(3) 0.005(2) 0.006(2) 0.000(3)
C6 0.023(3) 0.030(3) 0.020(2) 0.003(2) -0.002(2) -0.007(2)
C7 0.019(2) 0.014(2) 0.012(2) 0.0015(18) -0.0011(19) 0.0022(18)
C8 0.016(2) 0.019(2) 0.014(2) -0.0004(18) -0.0027(18) 0.0001(19)
C9 0.020(3) 0.016(2) 0.020(2) -0.0039(19) -0.002(2) -0.0003(19)
C10 0.030(3) 0.032(3) 0.018(2) -0.008(2) -0.001(2) -0.011(2)
C11 0.018(2) 0.017(2) 0.010(2) 0.0009(17) 0.0055(18) 0.0034(19)
C12 0.021(3) 0.021(3) 0.011(2) 0.0002(19) -0.0037(18) -0.004(2)
C13 0.029(3) 0.024(3) 0.012(2) -0.0011(19) 0.003(2) 0.002(2)
C14 0.027(3) 0.034(3) 0.014(2) 0.003(2) -0.004(2) -0.007(2)
C15 0.030(3) 0.045(3) 0.016(2) 0.000(2) 0.006(2) -0.003(2)
C16 0.030(3) 0.037(3) 0.023(3) -0.018(3) 0.008(2) 0.000(2)
C17 0.023(3) 0.024(3) 0.019(2) -0.004(2) 0.0036(19) -0.001(2)
C18 0.021(3) 0.018(2) 0.018(2) -0.0065(19) 0.0012(19) -0.0021(19)
C19 0.022(2) 0.014(2) 0.021(2) -0.006(2) -0.002(2) -0.0007(17)
C20 0.024(2) 0.016(2) 0.019(2) -0.008(2) -0.001(2) -0.0040(18)
C21 0.022(3) 0.020(2) 0.013(2) -0.0041(18) -0.0037(18) -0.003(2)
C22 0.023(3) 0.021(2) 0.011(2) -0.0072(18) -0.0058(18) 0.001(2)
C23 0.025(3) 0.013(2) 0.015(2) -0.0065(18) -0.0001(19) -0.004(2)
C24 0.024(3) 0.032(3) 0.029(3) -0.008(2) 0.001(2) 0.003(2)
C25 0.027(3) 0.019(3) 0.029(3) 0.003(2) -0.004(2) -0.003(2)
C26 0.035(3) 0.023(3) 0.022(3) 0.004(2) -0.001(2) -0.005(2)
C27 0.025(3) 0.028(3) 0.017(2) -0.002(2) 0.001(2) 0.001(2)
C28 0.027(3) 0.028(3) 0.014(2) 0.001(2) -0.004(2) -0.002(2)
C29 0.028(3) 0.033(3) 0.018(2) -0.004(2) 0.004(2) -0.001(2)
Ru2 0.01722(17) 0.01416(18) 0.01125(15) -0.0019(2) 0.00124(15) 0.00033(14)
Cl2 0.0286(6) 0.0196(6) 0.0227(6) -0.0051(5) 0.0062(5) -0.0058(5)
O3 0.0203(16) 0.0219(16) 0.0138(14) -0.0020(16) -0.0012(16) 0.0048(12)
O4 0.023(2) 0.0187(19) 0.0144(17) 0.0018(13) 0.0010(13) -0.0008(14)
N3 0.019(2) 0.018(2) 0.0133(18) -0.0005(15) 0.0019(16) 0.0013(16)
N4 0.028(2) 0.021(2) 0.0085(18) -0.0016(15) 0.0016(16) 0.0031(17)
C30 0.020(2) 0.022(2) 0.016(2) 0.006(2) 0.000(2) -0.0046(18)
C31 0.022(3) 0.024(3) 0.029(3) -0.004(2) -0.005(2) 0.002(2)
C32 0.020(3) 0.028(3) 0.035(3) 0.001(2) -0.003(2) 0.007(2)
C33 0.019(3) 0.030(3) 0.034(3) 0.006(2) -0.009(2) 0.001(2)
C34 0.023(3) 0.031(3) 0.020(2) 0.001(2) 0.002(2) -0.003(2)
C35 0.021(3) 0.030(3) 0.022(2) 0.001(2) 0.002(2) 0.004(2)
C36 0.013(2) 0.015(2) 0.018(2) 0.0008(18) 0.0014(18) -0.0006(18)
C37 0.017(2) 0.018(2) 0.010(2) -0.0015(17) 0.0020(17) -0.0028(18)
C38 0.018(3) 0.020(2) 0.021(2) 0.0014(19) 0.001(2) -0.0023(19)
C39 0.032(3) 0.028(3) 0.017(2) -0.008(2) 0.004(2) 0.010(2)
C40 0.015(2) 0.013(2) 0.017(2) 0.0008(18) 0.0029(18) -0.0053(18)
C41 0.022(3) 0.019(2) 0.012(2) 0.0004(18) -0.0009(18) 0.002(2)
C42 0.026(3) 0.029(3) 0.017(2) 0.001(2) -0.005(2) 0.001(2)
C43 0.028(3) 0.035(3) 0.021(3) 0.008(2) -0.004(2) 0.004(2)
C44 0.048(3) 0.030(3) 0.016(3) 0.007(2) -0.002(2) -0.008(3)
C45 0.029(3) 0.041(3) 0.017(2) 0.009(2) 0.003(2) -0.007(2)
C46 0.021(3) 0.031(3) 0.017(2) 0.005(2) 0.0015(19) -0.004(2)
C47 0.022(3) 0.017(2) 0.017(2) -0.0062(18) 0.0031(19) -0.001(2)
C48 0.027(3) 0.010(2) 0.020(2) -0.003(2) 0.006(3) -0.0019(17)
C49 0.026(2) 0.013(2) 0.018(2) -0.005(2) -0.002(2) 0.0049(18)
C50 0.022(3) 0.014(2) 0.014(2) -0.0036(17) 0.0001(19) 0.0020(19)
C51 0.026(3) 0.013(2) 0.017(2) -0.0069(18) 0.003(2) 0.001(2)
C52 0.025(3) 0.017(2) 0.016(2) -0.0092(19) 0.000(2) 0.000(2)
C53 0.021(3) 0.025(3) 0.030(3) -0.004(2) 0.001(2) -0.006(2)
C54 0.033(3) 0.023(3) 0.026(3) 0.001(2) 0.009(2) -0.004(2)
C55 0.028(3) 0.025(3) 0.020(2) 0.000(2) 0.000(2) 0.006(2)
C56 0.016(3) 0.027(3) 0.019(2) -0.004(2) 0.0020(19) 0.002(2)
C57 0.031(3) 0.022(3) 0.019(3) -0.002(2) 0.003(2) -0.003(2)
C58 0.029(3) 0.027(3) 0.020(3) -0.004(2) -0.003(2) 0.001(2)

loop_
_atom_type_symbol
_atom_type_description
_atom_type_scat_dispersion_real
_atom_type_scat_dispersion_imag
_atom_type_scat_source
C C 0.0033 0.0016 'International Tables Vol C Tables 4.2.6.8 and 6.1.1.4'
H H 0.0000 0.0000 'International Tables Vol C Tables 4.2.6.8 and 6.1.1.4'
N N 0.0061 0.0033 'International Tables Vol C Tables 4.2.6.8 and 6.1.1.4'
O O 0.0106 0.0060 'International Tables Vol C Tables 4.2.6.8 and 6.1.1.4'
Cl Cl 0.1484 0.1585 'International Tables Vol C Tables 4.2.6.8 and 6.1.1.4'
Ru Ru -1.2594 0.8363 'International Tables Vol C Tables 4.2.6.8 and 6.1.1.4'

loop_
_geom_angle_atom_site_label_1
_geom_angle_atom_site_label_2
_geom_angle_atom_site_label_3
_geom_angle
O1 Ru1 O2 87.65(12)
O1 Ru1 C18 89.18(14)
O2 Ru1 C18 118.48(15)
O1 Ru1 C22 118.56(15)
O2 Ru1 C22 153.48(15)
C18 Ru1 C22 69.21(17)
O1 Ru1 C20 153.76(14)
O2 Ru1 C20 89.46(16)
C18 Ru1 C20 69.44(17)
C22 Ru1 C20 68.91(18)
O1 Ru1 C21 156.77(15)
O2 Ru1 C21 115.44(14)
C18 Ru1 C21 82.12(17)
C22 Ru1 C21 38.22(17)
C20 Ru1 C21 38.05(17)
O1 Ru1 C23 90.72(15)
O2 Ru1 C23 156.87(15)
C18 Ru1 C23 38.40(16)
C22 Ru1 C23 38.15(17)
C20 Ru1 C23 81.89(17)
C21 Ru1 C23 69.16(17)
O1 Ru1 C19 115.31(13)
O2 Ru1 C19 91.12(16)
C18 Ru1 C19 37.92(17)
C22 Ru1 C19 81.50(18)
C20 Ru1 C19 38.66(15)
C21 Ru1 C19 69.18(16)
C23 Ru1 C19 68.80(18)
O1 Ru1 Cl1 86.20(8)
O2 Ru1 Cl1 85.00(10)
C18 Ru1 Cl1 155.88(13)
C22 Ru1 Cl1 92.37(12)
C20 Ru1 Cl1 119.52(12)
C21 Ru1 Cl1 92.98(12)
C23 Ru1 Cl1 117.93(12)
C19 Ru1 Cl1 158.01(11)
C7 O1 Ru1 123.2(3)
C11 O2 Ru1 129.5(3)
C7 N1 N2 112.3(3)
C7 N1 C1 129.8(4)
N2 N1 C1 117.8(4)
C9 N2 N1 105.2(3)
C2 C1 C6 120.0(4)
C2 C1 N1 119.8(4)
C6 C1 N1 120.2(4)
C1 C2 C3 120.2(5)
C1 C2 H2 119.9
C3 C2 H2 119.9
C4 C3 C2 119.8(5)
C4 C3 H3 120.1
C2 C3 H3 120.1
C5 C4 C3 120.0(5)
C5 C4 H4 120.0
C3 C4 H4 120.0
C4 C5 C6 121.0(5)
C4 C5 H5 119.5
C6 C5 H5 119.5
C5 C6 C1 119.0(4)
C5 C6 H6 120.5
C1 C6 H6 120.5
O1 C7 N1 123.2(4)
O1 C7 C8 131.3(4)
N1 C7 C8 105.4(4)
C11 C8 C9 133.4(4)
C11 C8 C7 122.1(4)
C9 C8 C7 104.1(4)
N2 C9 C8 112.9(4)
N2 C9 C10 116.0(4)
C8 C9 C10 131.1(4)
C9 C10 H10A 109.5
C9 C10 H10B 109.5
H10A C10 H10B 109.5
C9 C10 H10C 109.5
H10A C10 H10C 109.5
H10B C10 H10C 109.5
O2 C11 C8 124.5(4)
O2 C11 C12 115.1(4)
C8 C11 C12 120.3(4)
C11 C12 C13 112.4(4)
C11 C12 C17 109.1(4)
C13 C12 C17 110.6(4)
C11 C12 H12 108.2
C13 C12 H12 108.2
C17 C12 H12 108.2
C12 C13 C14 109.6(4)
C12 C13 H13A 109.8
C14 C13 H13A 109.8
C12 C13 H13B 109.8
C14 C13 H13B 109.8
H13A C13 H13B 108.2
C15 C14 C13 110.9(4)
C15 C14 H14A 109.4
C13 C14 H14A 109.4
C15 C14 H14B 109.4
C13 C14 H14B 109.4
H14A C14 H14B 108.0
C16 C15 C14 111.7(4)
C16 C15 H15A 109.3
C14 C15 H15A 109.3
C16 C15 H15B 109.3
C14 C15 H15B 109.3
H15A C15 H15B 107.9
C15 C16 C17 112.3(4)
C15 C16 H16A 109.1
C17 C16 H16A 109.1
C15 C16 H16B 109.1
C17 C16 H16B 109.1
H16A C16 H16B 107.9
C12 C17 C16 109.8(4)
C12 C17 H17A 109.7
C16 C17 H17A 109.7
C12 C17 H17B 109.7
C16 C17 H17B 109.7
H17A C17 H17B 108.2
C19 C18 C23 120.1(4)
C19 C18 C24 121.8(4)
C23 C18 C24 118.0(4)
C19 C18 Ru1 71.6(2)
C23 C18 Ru1 71.1(2)
C24 C18 Ru1 126.0(3)
C18 C19 C20 119.9(4)
C18 C19 C25 122.0(4)
C20 C19 C25 118.1(4)
C18 C19 Ru1 70.4(2)
C20 C19 Ru1 70.3(2)
C25 C19 Ru1 129.5(3)
C21 C20 C19 119.8(4)
C21 C20 C26 122.0(4)
C19 C20 C26 118.1(4)
C21 C20 Ru1 71.0(3)
C19 C20 Ru1 71.1(2)
C26 C20 Ru1 127.6(3)
C20 C21 C22 119.9(4)
C20 C21 C27 121.5(4)
C22 C21 C27 118.6(4)
C20 C21 Ru1 70.9(2)
C22 C21 Ru1 70.8(2)
C27 C21 Ru1 129.8(3)
C23 C22 C21 120.6(4)
C23 C22 C28 120.3(4)
C21 C22 C28 119.0(4)
C23 C22 Ru1 71.2(2)
C21 C22 Ru1 71.0(2)
C28 C22 Ru1 127.4(3)
C22 C23 C18 119.7(4)
C22 C23 C29 121.0(4)
C18 C23 C29 119.2(4)
C22 C23 Ru1 70.7(2)
C18 C23 Ru1 70.5(2)
C29 C23 Ru1 129.0(3)
C18 C24 H24A 109.5
C18 C24 H24B 109.5
H24A C24 H24B 109.5
C18 C24 H24C 109.5
H24A C24 H24C 109.5
H24B C24 H24C 109.5
C19 C25 H25A 109.5
C19 C25 H25B 109.5
H25A C25 H25B 109.5
C19 C25 H25C 109.5
H25A C25 H25C 109.5
H25B C25 H25C 109.5
C20 C26 H26A 109.5
C20 C26 H26B 109.5
H26A C26 H26B 109.5
C20 C26 H26C 109.5
H26A C26 H26C 109.5
H26B C26 H26C 109.5
C21 C27 H27A 109.5
C21 C27 H27B 109.5
H27A C27 H27B 109.5
C21 C27 H27C 109.5
H27A C27 H27C 109.5
H27B C27 H27C 109.5
C22 C28 H28A 109.5
C22 C28 H28B 109.5
H28A C28 H28B 109.5
C22 C28 H28C 109.5
H28A C28 H28C 109.5
H28B C28 H28C 109.5
C23 C29 H29A 109.5
C23 C29 H29B 109.5
H29A C29 H29B 109.5
C23 C29 H29C 109.5
H29A C29 H29C 109.5
H29B C29 H29C 109.5
O4 Ru2 O3 87.50(13)
O4 Ru2 C47 115.97(15)
O3 Ru2 C47 88.72(14)
O4 Ru2 C48 89.26(17)
O3 Ru2 C48 115.21(14)
C47 Ru2 C48 37.94(18)
O4 Ru2 C51 154.83(15)
O3 Ru2 C51 117.60(15)
C47 Ru2 C51 69.52(17)
C48 Ru2 C51 81.93(18)
O4 Ru2 C49 89.95(16)
O3 Ru2 C49 153.96(14)
C47 Ru2 C49 69.21(17)
C48 Ru2 C49 38.81(16)
C51 Ru2 C49 68.49(18)
O4 Ru2 C52 154.82(16)
O3 Ru2 C52 90.61(15)
C47 Ru2 C52 38.86(16)
C48 Ru2 C52 68.91(19)
C51 Ru2 C52 37.52(17)
C49 Ru2 C52 80.86(17)
O4 Ru2 C50 116.31(14)
O3 Ru2 C50 156.14(14)
C47 Ru2 C50 82.34(16)
C48 Ru2 C50 69.33(16)
C51 Ru2 C50 38.56(16)
C49 Ru2 C50 37.43(17)
C52 Ru2 C50 68.65(17)
O4 Ru2 Cl2 85.86(9)
O3 Ru2 Cl2 86.84(8)
C47 Ru2 Cl2 157.51(12)
C48 Ru2 Cl2 157.20(12)
C51 Ru2 Cl2 93.18(12)
C49 Ru2 Cl2 118.82(12)
C52 Ru2 Cl2 119.12(13)
C50 Ru2 Cl2 93.00(12)
C36 O3 Ru2 121.9(3)
C40 O4 Ru2 129.9(3)
C36 N3 N4 111.5(3)
C36 N3 C30 130.2(4)
N4 N3 C30 118.3(3)
C38 N4 N3 106.0(4)
C31 C30 C35 120.4(4)
C31 C30 N3 118.6(4)
C35 C30 N3 121.0(4)
C30 C31 C32 120.2(5)
C30 C31 H31 119.9
C32 C31 H31 119.9
C31 C32 C33 119.6(5)
C31 C32 H32 120.2
C33 C32 H32 120.2
C34 C33 C32 119.8(5)
C34 C33 H33 120.1
C32 C33 H33 120.1
C33 C34 C35 121.1(5)
C33 C34 H34 119.5
C35 C34 H34 119.5
C34 C35 C30 118.8(4)
C34 C35 H35 120.6
C30 C35 H35 120.6
O3 C36 N3 122.9(4)
O3 C36 C37 131.2(4)
N3 C36 C37 105.7(4)
C40 C37 C36 123.1(4)
C40 C37 C38 131.6(4)
C36 C37 C38 104.3(4)
N4 C38 C37 112.3(4)
N4 C38 C39 117.6(4)
C37 C38 C39 129.9(4)
C38 C39 H39A 109.5
C38 C39 H39B 109.5
H39A C39 H39B 109.5
C38 C39 H39C 109.5
H39A C39 H39C 109.5
H39B C39 H39C 109.5
O4 C40 C37 122.7(4)
O4 C40 C41 115.9(4)
C37 C40 C41 121.2(4)
C40 C41 C42 113.7(4)
C40 C41 C46 108.5(4)
C42 C41 C46 109.5(4)
C40 C41 H41 108.3
C42 C41 H41 108.3
C46 C41 H41 108.3
C41 C42 C43 111.0(4)
C41 C42 H42A 109.4
C43 C42 H42A 109.4
C41 C42 H42B 109.4
C43 C42 H42B 109.4
H42A C42 H42B 108.0
C44 C43 C42 111.4(4)
C44 C43 H43A 109.4
C42 C43 H43A 109.4
C44 C43 H43B 109.4
C42 C43 H43B 109.4
H43A C43 H43B 108.0
C43 C44 C45 110.7(4)
C43 C44 H44A 109.5
C45 C44 H44A 109.5
C43 C44 H44B 109.5
C45 C44 H44B 109.5
H44A C44 H44B 108.1
C46 C45 C44 111.4(4)
C46 C45 H45A 109.4
C44 C45 H45A 109.4
C46 C45 H45B 109.4
C44 C45 H45B 109.4
H45A C45 H45B 108.0
C45 C46 C41 110.5(4)
C45 C46 H46A 109.5
C41 C46 H46A 109.5
C45 C46 H46B 109.5
C41 C46 H46B 109.5
H46A C46 H46B 108.1
C48 C47 C52 119.5(4)
C48 C47 C53 121.6(4)
C52 C47 C53 118.7(4)
C48 C47 Ru2 71.3(2)
C52 C47 Ru2 71.8(2)
C53 C47 Ru2 125.6(3)
C47 C48 C49 119.8(4)
C47 C48 C54 122.2(4)
C49 C48 C54 117.9(5)
C47 C48 Ru2 70.7(2)
C49 C48 Ru2 71.3(2)
C54 C48 Ru2 128.0(3)
C50 C49 C48 120.8(4)
C50 C49 C55 121.6(4)
C48 C49 C55 117.5(4)
C50 C49 Ru2 71.5(2)
C48 C49 Ru2 69.9(2)
C55 C49 Ru2 129.1(3)
C49 C50 C51 119.3(4)
C49 C50 C56 122.3(4)
C51 C50 C56 118.4(4)
C49 C50 Ru2 71.1(2)
C51 C50 Ru2 70.4(2)
C56 C50 Ru2 129.5(3)
C52 C51 C50 120.2(4)
C52 C51 C57 120.8(4)
C50 C51 C57 118.9(4)
C52 C51 Ru2 71.6(2)
C50 C51 Ru2 71.1(2)
C57 C51 Ru2 126.8(3)
C51 C52 C47 120.3(4)
C51 C52 C58 120.8(4)
C47 C52 C58 118.8(4)
C51 C52 Ru2 70.9(2)
C47 C52 Ru2 69.4(2)
C58 C52 Ru2 129.8(3)
C47 C53 H53A 109.5
C47 C53 H53B 109.5
H53A C53 H53B 109.5
C47 C53 H53C 109.5
H53A C53 H53C 109.5
H53B C53 H53C 109.5
C48 C54 H54A 109.5
C48 C54 H54B 109.5
H54A C54 H54B 109.5
C48 C54 H54C 109.5
H54A C54 H54C 109.5
H54B C54 H54C 109.5
C49 C55 H55A 109.5
C49 C55 H55B 109.5
H55A C55 H55B 109.5
C49 C55 H55C 109.5
H55A C55 H55C 109.5
H55B C55 H55C 109.5
C50 C56 H56A 109.5
C50 C56 H56B 109.5
H56A C56 H56B 109.5
C50 C56 H56C 109.5
H56A C56 H56C 109.5
H56B C56 H56C 109.5
C51 C57 H57A 109.5
C51 C57 H57B 109.5
H57A C57 H57B 109.5
C51 C57 H57C 109.5
H57A C57 H57C 109.5
H57B C57 H57C 109.5
C52 C58 H58A 109.5
C52 C58 H58B 109.5
H58A C58 H58B 109.5
C52 C58 H58C 109.5
H58A C58 H58C 109.5
H58B C58 H58C 109.5

loop_
_geom_bond_atom_site_label_1
_geom_bond_atom_site_label_2
_geom_bond_distance
Ru1 O1 2.089(3)
Ru1 O2 2.102(3)
Ru1 C18 2.182(4)
Ru1 C22 2.185(4)
Ru1 C20 2.187(4)
Ru1 C21 2.187(4)
Ru1 C23 2.190(4)
Ru1 C19 2.198(4)
Ru1 Cl1 2.4262(11)
O1 C7 1.265(5)
O2 C11 1.259(5)
N1 C7 1.370(6)
N1 N2 1.400(5)
N1 C1 1.426(5)
N2 C9 1.317(6)
C1 C2 1.387(6)
C1 C6 1.401(6)
C2 C3 1.394(6)
C2 H2 0.9500
C3 C4 1.391(7)
C3 H3 0.9500
C4 C5 1.378(7)
C4 H4 0.9500
C5 C6 1.395(6)
C5 H5 0.9500
C6 H6 0.9500
C7 C8 1.446(6)
C8 C11 1.417(6)
C8 C9 1.428(6)
C9 C10 1.520(6)
C10 H10A 0.9800
C10 H10B 0.9800
C10 H10C 0.9800
C11 C12 1.526(6)
C12 C13 1.527(6)
C12 C17 1.535(6)
C12 H12 1.0000
C13 C14 1.534(6)
C13 H13A 0.9900
C13 H13B 0.9900
C14 C15 1.527(7)
C14 H14A 0.9900
C14 H14B 0.9900
C15 C16 1.524(7)
C15 H15A 0.9900
C15 H15B 0.9900
C16 C17 1.544(6)
C16 H16A 0.9900
C16 H16B 0.9900
C17 H17A 0.9900
C17 H17B 0.9900
C18 C19 1.423(6)
C18 C23 1.438(6)
C18 C24 1.508(6)
C19 C20 1.451(6)
C19 C25 1.506(6)
C20 C21 1.426(6)
C20 C26 1.497(7)
C21 C22 1.431(6)
C21 C27 1.515(6)
C22 C23 1.430(7)
C22 C28 1.524(6)
C23 C29 1.509(6)
C24 H24A 0.9800
C24 H24B 0.9800
C24 H24C 0.9800
C25 H25A 0.9800
C25 H25B 0.9800
C25 H25C 0.9800
C26 H26A 0.9800
C26 H26B 0.9800
C26 H26C 0.9800
C27 H27A 0.9800
C27 H27B 0.9800
C27 H27C 0.9800
C28 H28A 0.9800
C28 H28B 0.9800
C28 H28C 0.9800
C29 H29A 0.9800
C29 H29B 0.9800
C29 H29C 0.9800
Ru2 O4 2.093(3)
Ru2 O3 2.103(3)
Ru2 C47 2.166(4)
Ru2 C48 2.174(4)
Ru2 C51 2.189(4)
Ru2 C49 2.194(4)
Ru2 C52 2.199(4)
Ru2 C50 2.199(4)
Ru2 Cl2 2.4251(12)
O3 C36 1.279(5)
O4 C40 1.283(5)
N3 C36 1.380(5)
N3 N4 1.398(5)
N3 C30 1.432(5)
N4 C38 1.304(6)
C30 C31 1.386(6)
C30 C35 1.400(6)
C31 C32 1.390(7)
C31 H31 0.9500
C32 C33 1.403(7)
C32 H32 0.9500
C33 C34 1.378(7)
C33 H33 0.9500
C34 C35 1.395(6)
C34 H34 0.9500
C35 H35 0.9500
C36 C37 1.424(6)
C37 C40 1.412(6)
C37 C38 1.441(6)
C38 C39 1.505(6)
C39 H39A 0.9800
C39 H39B 0.9800
C39 H39C 0.9800
C40 C41 1.513(6)
C41 C42 1.521(6)
C41 C46 1.555(6)
C41 H41 1.0000
C42 C43 1.534(6)
C42 H42A 0.9900
C42 H42B 0.9900
C43 C44 1.516(7)
C43 H43A 0.9900
C43 H43B 0.9900
C44 C45 1.531(7)
C44 H44A 0.9900
C44 H44B 0.9900
C45 C46 1.529(6)
C45 H45A 0.9900
C45 H45B 0.9900
C46 H46A 0.9900
C46 H46B 0.9900
C47 C48 1.411(7)
C47 C52 1.452(6)
C47 C53 1.516(6)
C48 C49 1.451(6)
C48 C54 1.518(6)
C49 C50 1.410(6)
C49 C55 1.530(6)
C50 C51 1.449(6)
C50 C56 1.523(6)
C51 C52 1.411(6)
C51 C57 1.511(6)
C52 C58 1.507(6)
C53 H53A 0.9800
C53 H53B 0.9800
C53 H53C 0.9800
C54 H54A 0.9800
C54 H54B 0.9800
C54 H54C 0.9800
C55 H55A 0.9800
C55 H55B 0.9800
C55 H55C 0.9800
C56 H56A 0.9800
C56 H56B 0.9800
C56 H56C 0.9800
C57 H57A 0.9800
C57 H57B 0.9800
C57 H57C 0.9800
C58 H58A 0.9800
C58 H58B 0.9800
C58 H58C 0.9800

loop_
_geom_torsion_atom_site_label_1
_geom_torsion_atom_site_label_2
_geom_torsion_atom_site_label_3
_geom_torsion_atom_site_label_4
_geom_torsion
O2 Ru1 O1 C7 12.1(3)
C18 Ru1 O1 C7 130.7(3)
C22 Ru1 O1 C7 -163.6(3)
C20 Ru1 O1 C7 96.1(4)
C21 Ru1 O1 C7 -161.7(4)
C23 Ru1 O1 C7 169.1(3)
C19 Ru1 O1 C7 102.3(3)
Cl1 Ru1 O1 C7 -73.0(3)
O1 Ru1 O2 C11 -12.0(4)
C18 Ru1 O2 C11 -99.8(4)
C22 Ru1 O2 C11 159.7(4)
C20 Ru1 O2 C11 -165.9(4)
C21 Ru1 O2 C11 165.3(4)
C23 Ru1 O2 C11 -98.4(5)
C19 Ru1 O2 C11 -127.3(4)
Cl1 Ru1 O2 C11 74.4(4)
C7 N1 N2 C9 -1.3(5)
C1 N1 N2 C9 -179.0(4)
C7 N1 C1 C2 169.8(4)
N2 N1 C1 C2 -12.9(6)
C7 N1 C1 C6 -11.5(7)
N2 N1 C1 C6 165.7(4)
C6 C1 C2 C3 -2.9(7)
N1 C1 C2 C3 175.7(4)
C1 C2 C3 C4 1.1(7)
C2 C3 C4 C5 0.9(8)
C3 C4 C5 C6 -1.1(8)
C4 C5 C6 C1 -0.8(8)
C2 C1 C6 C5 2.7(7)
N1 C1 C6 C5 -175.9(4)
Ru1 O1 C7 N1 178.2(3)
Ru1 O1 C7 C8 -6.9(6)
N2 N1 C7 O1 178.7(4)
C1 N1 C7 O1 -3.9(7)
N2 N1 C7 C8 2.7(5)
C1 N1 C7 C8 -180.0(4)
O1 C7 C8 C11 -5.4(7)
N1 C7 C8 C11 170.2(4)
O1 C7 C8 C9 -178.5(4)
N1 C7 C8 C9 -2.8(5)
N1 N2 C9 C8 -0.7(5)
N1 N2 C9 C10 178.5(4)
C11 C8 C9 N2 -169.7(5)
C7 C8 C9 N2 2.3(5)
C11 C8 C9 C10 11.3(9)
C7 C8 C9 C10 -176.8(5)
Ru1 O2 C11 C8 4.9(7)
Ru1 O2 C11 C12 -176.9(3)
C9 C8 C11 O2 177.3(5)
C7 C8 C11 O2 6.5(7)
C9 C8 C11 C12 -0.9(8)
C7 C8 C11 C12 -171.6(4)
O2 C11 C12 C13 -38.1(5)
C8 C11 C12 C13 140.3(4)
O2 C11 C12 C17 84.9(5)
C8 C11 C12 C17 -96.7(5)
C11 C12 C13 C14 -177.3(4)
C17 C12 C13 C14 60.5(5)
C12 C13 C14 C15 -58.5(5)
C13 C14 C15 C16 54.7(6)
C14 C15 C16 C17 -52.7(6)
C11 C12 C17 C16 178.1(4)
C13 C12 C17 C16 -57.9(5)
C15 C16 C17 C12 53.9(5)
O1 Ru1 C18 C19 -135.6(3)
O2 Ru1 C18 C19 -48.7(3)
C22 Ru1 C18 C19 103.3(3)
C20 Ru1 C18 C19 28.9(3)
C21 Ru1 C18 C19 66.0(3)
C23 Ru1 C18 C19 132.2(4)
Cl1 Ru1 C18 C19 145.6(3)
O1 Ru1 C18 C23 92.2(3)
O2 Ru1 C18 C23 179.1(2)
C22 Ru1 C18 C23 -28.9(3)
C20 Ru1 C18 C23 -103.3(3)
C21 Ru1 C18 C23 -66.2(3)
C19 Ru1 C18 C23 -132.2(4)
Cl1 Ru1 C18 C23 13.4(5)
O1 Ru1 C18 C24 -19.2(4)
O2 Ru1 C18 C24 67.7(4)
C22 Ru1 C18 C24 -140.3(4)
C20 Ru1 C18 C24 145.3(4)
C21 Ru1 C18 C24 -177.6(4)
C23 Ru1 C18 C24 -111.4(5)
C19 Ru1 C18 C24 116.4(5)
Cl1 Ru1 C18 C24 -98.0(4)
C23 C18 C19 C20 2.2(6)
C24 C18 C19 C20 -173.3(4)
Ru1 C18 C19 C20 -51.8(4)
C23 C18 C19 C25 179.1(4)
C24 C18 C19 C25 3.5(7)
Ru1 C18 C19 C25 125.0(4)
C23 C18 C19 Ru1 54.1(4)
C24 C18 C19 Ru1 -121.5(4)
O1 Ru1 C19 C18 50.7(3)
O2 Ru1 C19 C18 138.7(3)
C22 Ru1 C19 C18 -66.9(3)
C20 Ru1 C19 C18 -133.6(4)
C21 Ru1 C19 C18 -104.4(3)
C23 Ru1 C19 C18 -29.6(3)
Cl1 Ru1 C19 C18 -142.0(3)
O1 Ru1 C19 C20 -175.7(3)
O2 Ru1 C19 C20 -87.7(3)
C18 Ru1 C19 C20 133.6(4)
C22 Ru1 C19 C20 66.7(3)
C21 Ru1 C19 C20 29.2(3)
C23 Ru1 C19 C20 104.0(3)
Cl1 Ru1 C19 C20 -8.4(6)
O1 Ru1 C19 C25 -65.1(4)
O2 Ru1 C19 C25 22.9(4)
C18 Ru1 C19 C25 -115.8(5)
C22 Ru1 C19 C25 177.3(4)
C20 Ru1 C19 C25 110.6(5)
C21 Ru1 C19 C25 139.8(5)
C23 Ru1 C19 C25 -145.4(4)
Cl1 Ru1 C19 C25 102.2(5)
C18 C19 C20 C21 -1.7(6)
C25 C19 C20 C21 -178.6(4)
Ru1 C19 C20 C21 -53.6(4)
C18 C19 C20 C26 175.1(4)
C25 C19 C20 C26 -1.8(6)
Ru1 C19 C20 C26 123.2(4)
C18 C19 C20 Ru1 51.9(4)
C25 C19 C20 Ru1 -125.0(4)
O1 Ru1 C20 C21 141.3(3)
O2 Ru1 C20 C21 -135.2(3)
C18 Ru1 C20 C21 104.0(3)
C22 Ru1 C20 C21 29.2(3)
C23 Ru1 C20 C21 66.4(3)
C19 Ru1 C20 C21 132.4(4)
Cl1 Ru1 C20 C21 -51.2(3)
O1 Ru1 C20 C19 8.9(5)
O2 Ru1 C20 C19 92.5(3)
C18 Ru1 C20 C19 -28.4(3)
C22 Ru1 C20 C19 -103.2(3)
C21 Ru1 C20 C19 -132.4(4)
C23 Ru1 C20 C19 -66.0(3)
Cl1 Ru1 C20 C19 176.4(2)
O1 Ru1 C20 C26 -102.5(5)
O2 Ru1 C20 C26 -18.9(4)
C18 Ru1 C20 C26 -139.7(4)
C22 Ru1 C20 C26 145.4(4)
C21 Ru1 C20 C26 116.3(5)
C23 Ru1 C20 C26 -177.4(4)
C19 Ru1 C20 C26 -111.4(5)
Cl1 Ru1 C20 C26 65.1(4)
C19 C20 C21 C22 0.5(6)
C26 C20 C21 C22 -176.1(4)
Ru1 C20 C21 C22 -53.1(4)
C19 C20 C21 C27 179.3(4)
C26 C20 C21 C27 2.7(7)
Ru1 C20 C21 C27 125.7(4)
C19 C20 C21 Ru1 53.7(4)
C26 C20 C21 Ru1 -123.0(4)
O1 Ru1 C21 C20 -135.5(3)
O2 Ru1 C21 C20 51.3(3)
C18 Ru1 C21 C20 -66.5(3)
C22 Ru1 C21 C20 -132.7(4)
C23 Ru1 C21 C20 -104.0(3)
C19 Ru1 C21 C20 -29.6(3)
Cl1 Ru1 C21 C20 137.2(2)
O1 Ru1 C21 C22 -2.7(5)
O2 Ru1 C21 C22 -175.9(2)
C18 Ru1 C21 C22 66.2(3)
C20 Ru1 C21 C22 132.7(4)
C23 Ru1 C21 C22 28.8(3)
C19 Ru1 C21 C22 103.1(3)
Cl1 Ru1 C21 C22 -90.1(2)
O1 Ru1 C21 C27 108.9(4)
O2 Ru1 C21 C27 -64.3(4)
C18 Ru1 C21 C27 177.9(4)
C22 Ru1 C21 C27 111.7(5)
C20 Ru1 C21 C27 -115.6(5)
C23 Ru1 C21 C27 140.4(4)
C19 Ru1 C21 C27 -145.2(4)
Cl1 Ru1 C21 C27 21.6(4)
C20 C21 C22 C23 0.1(6)
C27 C21 C22 C23 -178.8(4)
Ru1 C21 C22 C23 -53.1(4)
C20 C21 C22 C28 176.2(4)
C27 C21 C22 C28 -2.7(6)
Ru1 C21 C22 C28 123.0(4)
C20 C21 C22 Ru1 53.2(4)
C27 C21 C22 Ru1 -125.6(4)
O1 Ru1 C22 C23 -47.9(3)
O2 Ru1 C22 C23 141.5(3)
C18 Ru1 C22 C23 29.1(3)
C20 Ru1 C22 C23 104.3(3)
C21 Ru1 C22 C23 133.3(4)
C19 Ru1 C22 C23 66.3(3)
Cl1 Ru1 C22 C23 -134.9(2)
O1 Ru1 C22 C21 178.8(2)
O2 Ru1 C22 C21 8.2(5)
C18 Ru1 C22 C21 -104.2(3)
C20 Ru1 C22 C21 -29.0(3)
C23 Ru1 C22 C21 -133.3(4)
C19 Ru1 C22 C21 -67.0(3)
Cl1 Ru1 C22 C21 91.8(2)
O1 Ru1 C22 C28 66.3(4)
O2 Ru1 C22 C28 -104.2(5)
C18 Ru1 C22 C28 143.4(4)
C20 Ru1 C22 C28 -141.5(4)
C21 Ru1 C22 C28 -112.5(5)
C23 Ru1 C22 C28 114.3(5)
C19 Ru1 C22 C28 -179.4(4)
Cl1 Ru1 C22 C28 -20.7(4)
C21 C22 C23 C18 0.5(6)
C28 C22 C23 C18 -175.6(4)
Ru1 C22 C23 C18 -52.6(4)
C21 C22 C23 C29 177.7(4)
C28 C22 C23 C29 1.6(6)
Ru1 C22 C23 C29 124.6(4)
C21 C22 C23 Ru1 53.1(4)
C28 C22 C23 Ru1 -123.0(4)
C19 C18 C23 C22 -1.6(6)
C24 C18 C23 C22 174.1(4)
Ru1 C18 C23 C22 52.7(4)
C19 C18 C23 C29 -178.9(4)
C24 C18 C23 C29 -3.1(6)
Ru1 C18 C23 C29 -124.6(4)
C19 C18 C23 Ru1 -54.3(4)
C24 C18 C23 Ru1 121.4(4)
O1 Ru1 C23 C22 139.3(3)
O2 Ru1 C23 C22 -135.0(4)
C18 Ru1 C23 C22 -132.9(4)
C20 Ru1 C23 C22 -66.0(3)
C21 Ru1 C23 C22 -28.8(3)
C19 Ru1 C23 C22 -103.7(3)
Cl1 Ru1 C23 C22 53.2(3)
O1 Ru1 C23 C18 -87.8(3)
O2 Ru1 C23 C18 -2.1(5)
C22 Ru1 C23 C18 132.9(4)
C20 Ru1 C23 C18 67.0(3)
C21 Ru1 C23 C18 104.1(3)
C19 Ru1 C23 C18 29.2(2)
Cl1 Ru1 C23 C18 -173.8(2)
O1 Ru1 C23 C29 24.5(4)
O2 Ru1 C23 C29 110.2(5)
C18 Ru1 C23 C29 112.3(5)
C22 Ru1 C23 C29 -114.8(5)
C20 Ru1 C23 C29 179.2(4)
C21 Ru1 C23 C29 -143.6(5)
C19 Ru1 C23 C29 141.5(5)
Cl1 Ru1 C23 C29 -61.6(4)
O4 Ru2 O3 C36 16.5(3)
C47 Ru2 O3 C36 132.6(3)
C48 Ru2 O3 C36 104.5(3)
C51 Ru2 O3 C36 -161.4(3)
C49 Ru2 O3 C36 101.3(4)
C52 Ru2 O3 C36 171.4(3)
C50 Ru2 O3 C36 -159.7(4)
Cl2 Ru2 O3 C36 -69.5(3)
O3 Ru2 O4 C40 -12.2(4)
C47 Ru2 O4 C40 -99.6(4)
C48 Ru2 O4 C40 -127.5(4)
C51 Ru2 O4 C40 163.4(4)
C49 Ru2 O4 C40 -166.3(4)
C52 Ru2 O4 C40 -98.4(5)
C50 Ru2 O4 C40 166.1(4)
Cl2 Ru2 O4 C40 74.8(4)
C36 N3 N4 C38 -2.6(5)
C30 N3 N4 C38 -179.3(4)
C36 N3 C30 C31 176.2(4)
N4 N3 C30 C31 -7.9(6)
C36 N3 C30 C35 -4.2(7)
N4 N3 C30 C35 171.7(4)
C35 C30 C31 C32 -5.0(7)
N3 C30 C31 C32 174.6(4)
C30 C31 C32 C33 2.9(7)
C31 C32 C33 C34 0.1(8)
C32 C33 C34 C35 -1.1(8)
C33 C34 C35 C30 -0.9(7)
C31 C30 C35 C34 4.0(7)
N3 C30 C35 C34 -175.6(4)
Ru2 O3 C36 N3 174.6(3)
Ru2 O3 C36 C37 -9.7(6)
N4 N3 C36 O3 -179.1(4)
C30 N3 C36 O3 -3.0(7)
N4 N3 C36 C37 4.2(5)
C30 N3 C36 C37 -179.7(4)
O3 C36 C37 C40 -10.4(7)
N3 C36 C37 C40 165.9(4)
O3 C36 C37 C38 179.8(4)
N3 C36 C37 C38 -3.9(4)
N3 N4 C38 C37 0.0(5)
N3 N4 C38 C39 175.8(4)
C40 C37 C38 N4 -166.1(4)
C36 C37 C38 N4 2.5(5)
C40 C37 C38 C39 18.7(8)
C36 C37 C38 C39 -172.7(5)
Ru2 O4 C40 C37 -1.3(6)
Ru2 O4 C40 C41 173.6(3)
C36 C37 C40 O4 16.3(7)
C38 C37 C40 O4 -176.9(4)
C36 C37 C40 C41 -158.4(4)
C38 C37 C40 C41 8.4(7)
O4 C40 C41 C42 15.6(6)
C37 C40 C41 C42 -169.3(4)
O4 C40 C41 C46 -106.5(4)
C37 C40 C41 C46 68.6(5)
C40 C41 C42 C43 -179.0(4)
C46 C41 C42 C43 -57.5(5)
C41 C42 C43 C44 57.7(6)
C42 C43 C44 C45 -55.8(6)
C43 C44 C45 C46 55.8(6)
C44 C45 C46 C41 -56.6(5)
C40 C41 C46 C45 -178.2(4)
C42 C41 C46 C45 57.2(5)
O4 Ru2 C47 C48 -49.6(3)
O3 Ru2 C47 C48 -136.2(3)
C51 Ru2 C47 C48 103.6(3)
C49 Ru2 C47 C48 29.7(3)
C52 Ru2 C47 C48 131.2(4)
C50 Ru2 C47 C48 66.0(3)
Cl2 Ru2 C47 C48 145.2(3)
O4 Ru2 C47 C52 179.2(2)
O3 Ru2 C47 C52 92.6(3)
C48 Ru2 C47 C52 -131.2(4)
C51 Ru2 C47 C52 -27.6(3)
C49 Ru2 C47 C52 -101.5(3)
C50 Ru2 C47 C52 -65.3(3)
Cl2 Ru2 C47 C52 14.0(5)
O4 Ru2 C47 C53 66.4(4)
O3 Ru2 C47 C53 -20.2(4)
C48 Ru2 C47 C53 116.0(5)
C51 Ru2 C47 C53 -140.4(4)
C49 Ru2 C47 C53 145.7(4)
C52 Ru2 C47 C53 -112.7(5)
C50 Ru2 C47 C53 -178.0(4)
Cl2 Ru2 C47 C53 -98.7(4)
C52 C47 C48 C49 1.4(6)
C53 C47 C48 C49 -174.6(4)
Ru2 C47 C48 C49 -53.8(4)
C52 C47 C48 C54 178.6(4)
C53 C47 C48 C54 2.5(7)
Ru2 C47 C48 C54 123.4(4)
C52 C47 C48 Ru2 55.2(4)
C53 C47 C48 Ru2 -120.9(4)
O4 Ru2 C48 C47 136.8(3)
O3 Ru2 C48 C47 49.9(3)
C51 Ru2 C48 C47 -66.9(3)
C49 Ru2 C48 C47 -132.4(4)
C52 Ru2 C48 C47 -30.4(3)
C50 Ru2 C48 C47 -104.6(3)
Cl2 Ru2 C48 C47 -145.8(3)
O4 Ru2 C48 C49 -90.8(3)
O3 Ru2 C48 C49 -177.7(3)
C47 Ru2 C48 C49 132.4(4)
C51 Ru2 C48 C49 65.5(3)
C52 Ru2 C48 C49 102.0(3)
C50 Ru2 C48 C49 27.7(3)
Cl2 Ru2 C48 C49 -13.4(6)
O4 Ru2 C48 C54 20.5(4)
O3 Ru2 C48 C54 -66.4(5)
C47 Ru2 C48 C54 -116.3(5)
C51 Ru2 C48 C54 176.8(4)
C49 Ru2 C48 C54 111.3(6)
C52 Ru2 C48 C54 -146.7(4)
C50 Ru2 C48 C54 139.1(5)
Cl2 Ru2 C48 C54 98.0(5)
C47 C48 C49 C50 1.2(6)
C54 C48 C49 C50 -176.1(4)
Ru2 C48 C49 C50 -52.3(4)
C47 C48 C49 C55 177.9(4)
C54 C48 C49 C55 0.7(6)
Ru2 C48 C49 C55 124.5(4)
C47 C48 C49 Ru2 53.5(4)
C54 C48 C49 Ru2 -123.8(4)
O4 Ru2 C49 C50 -136.9(3)
O3 Ru2 C49 C50 138.9(3)
C47 Ru2 C49 C50 105.2(3)
C48 Ru2 C49 C50 134.2(4)
C51 Ru2 C49 C50 29.8(3)
C52 Ru2 C49 C50 66.6(3)
Cl2 Ru2 C49 C50 -51.6(3)
O4 Ru2 C49 C48 88.9(3)
O3 Ru2 C49 C48 4.7(5)
C47 Ru2 C49 C48 -29.1(3)
C51 Ru2 C49 C48 -104.4(3)
C52 Ru2 C49 C48 -67.6(3)
C50 Ru2 C49 C48 -134.2(4)
Cl2 Ru2 C49 C48 174.1(3)
O4 Ru2 C49 C55 -20.7(4)
O3 Ru2 C49 C55 -104.9(5)
C47 Ru2 C49 C55 -138.7(4)
C48 Ru2 C49 C55 -109.6(6)
C51 Ru2 C49 C55 145.9(4)
C52 Ru2 C49 C55 -177.2(4)
C50 Ru2 C49 C55 116.2(5)
Cl2 Ru2 C49 C55 64.5(4)
C48 C49 C50 C51 -1.6(6)
C55 C49 C50 C51 -178.2(4)
Ru2 C49 C50 C51 -53.2(4)
C48 C49 C50 C56 177.0(4)
C55 C49 C50 C56 0.4(6)
Ru2 C49 C50 C56 125.4(4)
C48 C49 C50 Ru2 51.5(4)
C55 C49 C50 Ru2 -125.0(4)
O4 Ru2 C50 C49 49.7(3)
O3 Ru2 C50 C49 -134.5(3)
C47 Ru2 C50 C49 -65.6(3)
C48 Ru2 C50 C49 -28.7(3)
C51 Ru2 C50 C49 -132.1(4)
C52 Ru2 C50 C49 -103.3(3)
Cl2 Ru2 C50 C49 136.5(2)
O4 Ru2 C50 C51 -178.2(2)
O3 Ru2 C50 C51 -2.4(5)
C47 Ru2 C50 C51 66.6(3)
C48 Ru2 C50 C51 103.5(3)
C49 Ru2 C50 C51 132.1(4)
C52 Ru2 C50 C51 28.8(2)
Cl2 Ru2 C50 C51 -91.3(2)
O4 Ru2 C50 C56 -67.1(4)
O3 Ru2 C50 C56 108.8(4)
C47 Ru2 C50 C56 177.7(4)
C48 Ru2 C50 C56 -145.4(4)
C51 Ru2 C50 C56 111.1(5)
C49 Ru2 C50 C56 -116.7(5)
C52 Ru2 C50 C56 140.0(4)
Cl2 Ru2 C50 C56 19.8(4)
C49 C50 C51 C52 -0.6(6)
C56 C50 C51 C52 -179.3(4)
Ru2 C50 C51 C52 -54.1(4)
C49 C50 C51 C57 175.8(4)
C56 C50 C51 C57 -2.9(6)
Ru2 C50 C51 C57 122.3(4)
C49 C50 C51 Ru2 53.5(4)
C56 C50 C51 Ru2 -125.1(4)
O4 Ru2 C51 C52 136.3(3)
O3 Ru2 C51 C52 -48.6(3)
C47 Ru2 C51 C52 28.5(3)
C48 Ru2 C51 C52 65.7(3)
C49 Ru2 C51 C52 103.5(3)
C50 Ru2 C51 C52 132.4(4)
Cl2 Ru2 C51 C52 -136.7(2)
O4 Ru2 C51 C50 3.8(5)
O3 Ru2 C51 C50 178.9(2)
C47 Ru2 C51 C50 -103.9(3)
C48 Ru2 C51 C50 -66.8(3)
C49 Ru2 C51 C50 -29.0(2)
C52 Ru2 C51 C50 -132.4(4)
Cl2 Ru2 C51 C50 90.8(2)
O4 Ru2 C51 C57 -108.6(5)
O3 Ru2 C51 C57 66.5(4)
C47 Ru2 C51 C57 143.7(4)
C48 Ru2 C51 C57 -179.2(4)
C49 Ru2 C51 C57 -141.4(4)
C52 Ru2 C51 C57 115.2(5)
C50 Ru2 C51 C57 -112.4(5)
Cl2 Ru2 C51 C57 -21.6(4)
C50 C51 C52 C47 3.3(6)
C57 C51 C52 C47 -173.0(4)
Ru2 C51 C52 C47 -50.6(4)
C50 C51 C52 C58 179.5(4)
C57 C51 C52 C58 3.2(6)
Ru2 C51 C52 C58 125.6(4)
C50 C51 C52 Ru2 53.9(4)
C57 C51 C52 Ru2 -122.4(4)
C48 C47 C52 C51 -3.7(6)
C53 C47 C52 C51 172.5(4)
Ru2 C47 C52 C51 51.3(4)
C48 C47 C52 C58 -180.0(4)
C53 C47 C52 C58 -3.8(6)
Ru2 C47 C52 C58 -125.0(4)
C48 C47 C52 Ru2 -55.0(4)
C53 C47 C52 Ru2 121.2(4)
O4 Ru2 C52 C51 -136.3(3)
O3 Ru2 C52 C51 138.3(3)
C47 Ru2 C52 C51 -134.5(4)
C48 Ru2 C52 C51 -104.8(3)
C49 Ru2 C52 C51 -66.4(3)
C50 Ru2 C52 C51 -29.6(3)
Cl2 Ru2 C52 C51 51.6(3)
O4 Ru2 C52 C47 -1.8(5)
O3 Ru2 C52 C47 -87.2(3)
C48 Ru2 C52 C47 29.7(2)
C51 Ru2 C52 C47 134.5(4)
C49 Ru2 C52 C47 68.1(3)
C50 Ru2 C52 C47 104.9(3)
Cl2 Ru2 C52 C47 -173.9(2)
O4 Ru2 C52 C58 109.1(5)
O3 Ru2 C52 C58 23.6(4)
C47 Ru2 C52 C58 110.8(5)
C48 Ru2 C52 C58 140.5(5)
C51 Ru2 C52 C58 -114.7(5)
C49 Ru2 C52 C58 178.9(5)
C50 Ru2 C52 C58 -144.3(5)
Cl2 Ru2 C52 C58 -63.1(5)

loop_
_publcif_info_datablock.id
_publcif_info_datablock.publ_exptl
_publcif_info_datablock.publ_geom
_publcif_info_datablock.structure
{a289a77e-3fb7-4f9f-a240-7da971e2566e} y y y

loop_
_publcif_info_exptl_table_extra_item
sin_theta_over_lambda_max

loop_
_publcif_info_tables.block_id
_publcif_info_tables.reference_item
{a289a77e-3fb7-4f9f-a240-7da971e2566e} '_publcif_info_datablock.publ_exptl'
